data_7720595
loop_
_publ_author_name
'Kopp, Richard O.'
'Coles, Nathan T.'
'Ernst, Moritz J.'
'Weber, Manuela'
'Ward, Benjamin D.'
'M&#xfc;ller, Christian'

_publ_section_title
;
 Janus-faced coordination chemistry of pyridyl-functionalized phosphinines
 with Cu(I) and Au(I).
;
_journal_issue 15
_journal_name_full 'Dalton transactions (Cambridge, England : 2003)'
_journal_page_first 5908
_journal_page_last 5919
_journal_paper_doi 10.1039/d6dt00083e
_journal_volume 55
_journal_year 2026
_chemical_formula_moiety 'C42 H54 Cu2 I2 N4 P2 Si4'
_chemical_formula_sum 'C42 H54 Cu2 I2 N4 P2 Si4'
_chemical_formula_weight 1170.07
_space_group_crystal_system monoclinic
_space_group_IT_number 14
_space_group_name_Hall '-P 2yn'
_space_group_name_H-M_alt 'P 1 21/n 1'
_atom_sites_solution_hydrogens geom
_atom_sites_solution_primary dual
_audit_creation_date 2020-06-29
_audit_creation_method
;
Olex2 1.3
(compiled 2020.02.04 svn.rd84adfe8 for OlexSys, GUI svn.r6032)
;
_audit_update_record
;
2025-11-14 deposited with the CCDC.	2026-03-02 downloaded from the CCDC.
;
_cell_angle_alpha 90
_cell_angle_beta 94.3915(11)
_cell_angle_gamma 90
_cell_formula_units_Z 2
_cell_length_a 10.2249(3)
_cell_length_b 18.1799(5)
_cell_length_c 13.0915(4)
_cell_measurement_reflns_used 9644
_cell_measurement_temperature 100(2)
_cell_measurement_theta_max 30.520
_cell_measurement_theta_min 2.627
_cell_volume 2426.40(12)
_computing_cell_refinement 'SAINT V8.38A (?, 2016)'
_computing_data_reduction 'SAINT V8.38A (?, 2016)'
_computing_molecular_graphics 'Olex2 1.3 (Dolomanov et al., 2009)'
_computing_publication_material 'Olex2 1.3 (Dolomanov et al., 2009)'
_computing_structure_refinement 'SHELXL 2018/3 (Sheldrick, 2015)'
_computing_structure_solution 'ShelXS (Sheldrick, 2008)'
_diffrn_ambient_temperature 100.0
_diffrn_measured_fraction_theta_full 0.999
_diffrn_measured_fraction_theta_max 0.998
_diffrn_measurement_device_type 'Bruker APEX-II CCD'
_diffrn_measurement_method '\f and \w scans'
_diffrn_radiation_type MoK\a
_diffrn_radiation_wavelength 0.71073
_diffrn_reflns_av_R_equivalents 0.0622
_diffrn_reflns_av_unetI/netI 0.0272
_diffrn_reflns_Laue_measured_fraction_full 0.999
_diffrn_reflns_Laue_measured_fraction_max 0.998
_diffrn_reflns_limit_h_max 14
_diffrn_reflns_limit_h_min -14
_diffrn_reflns_limit_k_max 23
_diffrn_reflns_limit_k_min -25
_diffrn_reflns_limit_l_max 18
_diffrn_reflns_limit_l_min -18
_diffrn_reflns_number 85829
_diffrn_reflns_point_group_measured_fraction_full 0.999
_diffrn_reflns_point_group_measured_fraction_max 0.998
_diffrn_reflns_theta_full 25.242
_diffrn_reflns_theta_max 30.551
_diffrn_reflns_theta_min 2.439
_exptl_absorpt_coefficient_mu 2.347
_exptl_absorpt_correction_T_max 0.7461
_exptl_absorpt_correction_T_min 0.5356
_exptl_absorpt_correction_type multi-scan
_exptl_absorpt_process_details
;
'SADABS-2016/2 (Bruker,2016/2) was used for absorption 
correction. wR2(int) was 0.1139 before and 0.0688 after 
correction. The Ratio of minimum to maximum transmission 
is 0.7179. The \l/2 correction factor is Not present.'
;
_exptl_crystal_colour yellow
_exptl_crystal_colour_primary yellow
_exptl_crystal_density_diffrn 1.602
_exptl_crystal_description Block
_exptl_crystal_F_000 1168
_exptl_crystal_size_max 0.29
_exptl_crystal_size_mid 0.2
_exptl_crystal_size_min 0.14
_refine_diff_density_max 0.880
_refine_diff_density_min -0.937
_refine_diff_density_rms 0.104
_refine_ls_extinction_method none
_refine_ls_goodness_of_fit_ref 1.098
_refine_ls_hydrogen_treatment constr
_refine_ls_matrix_type full
_refine_ls_number_parameters 259
_refine_ls_number_reflns 7425
_refine_ls_number_restraints 0
_refine_ls_restrained_S_all 1.098
_refine_ls_R_factor_all 0.0327
_refine_ls_R_factor_gt 0.0244
_refine_ls_shift/su_max 0.001
_refine_ls_shift/su_mean 0.000
_refine_ls_structure_factor_coef Fsqd
_refine_ls_weighting_details 'w=1/[\s^2^(Fo^2^)+(0.0235P)^2^+1.9657P] where P=(Fo^2^+2Fc^2^)/3'
_refine_ls_weighting_scheme calc
_refine_ls_wR_factor_gt 0.0537
_refine_ls_wR_factor_ref 0.0570
_reflns_Friedel_coverage 0.000
_reflns_number_gt 6569
_reflns_number_total 7425
_reflns_threshold_expression 'I > 2\s(I)'
_cod_data_source_file d6dt00083e3.cif
_cod_data_source_block rk26_0m
_cod_depositor_comments 'Adding full bibliography for 7720594--7720605.cif.'
_cod_database_code 7720595
_shelx_shelxl_version_number 2018/3
_shelx_space_group_comment
;
The symmetry employed for this shelxl refinement is uniquely defined
by the following loop, which should always be used as a source of
symmetry information in preference to the above space-group names.
They are only intended as comments.
;
_shelx_estimated_absorpt_t_max 0.735
_shelx_estimated_absorpt_t_min 0.549
_olex2_refinement_description
;
1. Fixed Uiso
 At 1.2 times of:
  All C(H) groups
 At 1.5 times of:
  All C(H,H,H) groups
2.a Aromatic/amide H refined with riding coordinates:
 C3(H3), C7(H7), C8(H8), C9(H9), C10(H10), C12(H12), C13(H13), C14(H14),
 C15(H15)
2.b Idealised Me refined as rotating group:
 C16(H16A,H16B,H16C), C17(H17A,H17B,H17C), C18(H18A,H18B,H18C), C19(H19A,H19B,
 H19C), C20(H20A,H20B,H20C), C21(H21A,H21B,H21C)
;
_olex2_submission_special_instructions 'No special instructions were received'

loop_
_space_group_symop_operation_xyz
'x, y, z'
'-x+1/2, y+1/2, -z+1/2'
'-x, -y, -z'
'x-1/2, -y-1/2, z-1/2'

loop_
_atom_site_label
_atom_site_type_symbol
_atom_site_fract_x
_atom_site_fract_y
_atom_site_fract_z
_atom_site_U_iso_or_equiv
_atom_site_adp_type
_atom_site_occupancy
_atom_site_site_symmetry_order
_atom_site_calc_flag
_atom_site_refinement_flags_posn
_atom_site_refinement_flags_adp
_atom_site_refinement_flags_occupancy
_atom_site_disorder_assembly
_atom_site_disorder_group
I1 I 0.62706(2) 0.09821(2) 0.04653(2) 0.01308(4) Uani 1 1 d . . . . .
Cu1 Cu 0.40118(2) 0.04765(2) -0.03590(2) 0.01401(5) Uani 1 1 d . . . . .
P1 P 0.45517(4) -0.12982(2) -0.34501(3) 0.01382(8) Uani 1 1 d . . . . .
Si1 Si 0.23225(4) -0.02129(2) -0.40535(4) 0.01307(9) Uani 1 1 d . . . . .
Si2 Si 0.68208(5) -0.22863(3) -0.25922(4) 0.01508(9) Uani 1 1 d . . . . .
N1 N 0.37796(13) 0.10991(8) -0.17524(11) 0.0133(3) Uani 1 1 d . . . . .
N2 N 0.76574(13) -0.07542(7) -0.04253(11) 0.0124(2) Uani 1 1 d . . . . .
C1 C 0.39947(15) -0.03961(9) -0.33566(12) 0.0129(3) Uani 1 1 d . . . . .
C2 C 0.47047(15) 0.01198(9) -0.27392(12) 0.0125(3) Uani 1 1 d . . . . .
C3 C 0.58733(15) -0.00372(9) -0.21598(12) 0.0125(3) Uani 1 1 d . . . . .
H3 H 0.627727 0.034941 -0.176225 0.015 Uiso 1 1 calc R U . . .
C4 C 0.64913(15) -0.07230(9) -0.21231(12) 0.0114(3) Uani 1 1 d . . . . .
C5 C 0.60201(15) -0.13401(9) -0.26806(12) 0.0128(3) Uani 1 1 d . . . . .
C6 C 0.42130(15) 0.08922(9) -0.26602(13) 0.0126(3) Uani 1 1 d . . . . .
C7 C 0.42077(16) 0.13667(9) -0.34960(13) 0.0162(3) Uani 1 1 d . . . . .
H7 H 0.456979 0.121376 -0.410836 0.019 Uiso 1 1 calc R U . . .
C8 C 0.36697(17) 0.20645(9) -0.34285(14) 0.0189(3) Uani 1 1 d . . . . .
H8 H 0.364649 0.239374 -0.399317 0.023 Uiso 1 1 calc R U . . .
C9 C 0.31677(17) 0.22687(9) -0.25170(14) 0.0193(3) Uani 1 1 d . . . . .
H9 H 0.275987 0.273428 -0.245329 0.023 Uiso 1 1 calc R U . . .
C10 C 0.32705(16) 0.17820(9) -0.16990(14) 0.0168(3) Uani 1 1 d . . . . .
H10 H 0.296593 0.193771 -0.106632 0.020 Uiso 1 1 calc R U . . .
C11 C 0.77382(15) -0.07736(8) -0.14509(12) 0.0120(3) Uani 1 1 d . . . . .
C12 C 0.89339(16) -0.08335(9) -0.18911(13) 0.0152(3) Uani 1 1 d . . . . .
H12 H 0.896082 -0.082394 -0.261471 0.018 Uiso 1 1 calc R U . . .
C13 C 1.00826(16) -0.09069(9) -0.12646(14) 0.0166(3) Uani 1 1 d . . . . .
H13 H 1.090480 -0.095252 -0.155104 0.020 Uiso 1 1 calc R U . . .
C14 C 1.00073(16) -0.09125(9) -0.02112(14) 0.0161(3) Uani 1 1 d . . . . .
H14 H 1.077341 -0.097275 0.023912 0.019 Uiso 1 1 calc R U . . .
C15 C 0.87861(16) -0.08279(9) 0.01694(13) 0.0150(3) Uani 1 1 d . . . . .
H15 H 0.874283 -0.082145 0.089159 0.018 Uiso 1 1 calc R U . . .
C16 C 0.13849(17) -0.10969(10) -0.41822(15) 0.0199(3) Uani 1 1 d . . . . .
H16A H 0.190352 -0.146336 -0.452294 0.030 Uiso 1 1 calc R U . . .
H16B H 0.055404 -0.101379 -0.459032 0.030 Uiso 1 1 calc R U . . .
H16C H 0.120622 -0.127612 -0.350076 0.030 Uiso 1 1 calc R U . . .
C17 C 0.12987(17) 0.04250(10) -0.33220(15) 0.0205(3) Uani 1 1 d . . . . .
H17A H 0.135503 0.028001 -0.259901 0.031 Uiso 1 1 calc R U . . .
H17B H 0.038349 0.039909 -0.360292 0.031 Uiso 1 1 calc R U . . .
H17C H 0.162203 0.092943 -0.338165 0.031 Uiso 1 1 calc R U . . .
C18 C 0.25135(19) 0.01501(13) -0.53650(15) 0.0274(4) Uani 1 1 d . . . . .
H18A H 0.293156 0.063518 -0.531523 0.041 Uiso 1 1 calc R U . . .
H18B H 0.164872 0.019330 -0.573804 0.041 Uiso 1 1 calc R U . . .
H18C H 0.306062 -0.018730 -0.573138 0.041 Uiso 1 1 calc R U . . .
C19 C 0.8150(2) -0.23571(11) -0.34917(16) 0.0266(4) Uani 1 1 d . . . . .
H19A H 0.782485 -0.217538 -0.416871 0.040 Uiso 1 1 calc R U . . .
H19B H 0.841879 -0.287223 -0.354672 0.040 Uiso 1 1 calc R U . . .
H19C H 0.890435 -0.206098 -0.323101 0.040 Uiso 1 1 calc R U . . .
C20 C 0.7462(2) -0.25163(10) -0.12525(15) 0.0242(4) Uani 1 1 d . . . . .
H20A H 0.825673 -0.222900 -0.107042 0.036 Uiso 1 1 calc R U . . .
H20B H 0.766942 -0.304206 -0.120715 0.036 Uiso 1 1 calc R U . . .
H20C H 0.679515 -0.239808 -0.077875 0.036 Uiso 1 1 calc R U . . .
C21 C 0.5524(2) -0.29825(11) -0.29634(18) 0.0287(4) Uani 1 1 d . . . . .
H21A H 0.482944 -0.295418 -0.248858 0.043 Uiso 1 1 calc R U . . .
H21B H 0.591050 -0.347594 -0.293441 0.043 Uiso 1 1 calc R U . . .
H21C H 0.515139 -0.288209 -0.366156 0.043 Uiso 1 1 calc R U . . .

loop_
_atom_site_aniso_label
_atom_site_aniso_U_11
_atom_site_aniso_U_22
_atom_site_aniso_U_33
_atom_site_aniso_U_23
_atom_site_aniso_U_13
_atom_site_aniso_U_12
I1 0.01058(5) 0.01479(5) 0.01382(6) 0.00022(3) 0.00060(4) -0.00142(3)
Cu1 0.01152(9) 0.01672(10) 0.01383(10) 0.00039(7) 0.00115(7) 0.00057(7)
P1 0.01240(18) 0.01421(18) 0.01439(19) -0.00190(15) -0.00201(14) 0.00045(14)
Si1 0.01074(19) 0.0166(2) 0.0117(2) 0.00162(15) -0.00078(15) -0.00004(15)
Si2 0.0149(2) 0.01312(19) 0.0169(2) -0.00231(16) -0.00086(16) 0.00172(15)
N1 0.0119(6) 0.0143(6) 0.0136(6) -0.0007(5) -0.0005(5) 0.0002(5)
N2 0.0119(6) 0.0129(6) 0.0121(6) -0.0009(5) 0.0002(5) 0.0011(5)
C1 0.0117(7) 0.0153(7) 0.0118(7) 0.0005(5) 0.0015(5) 0.0007(5)
C2 0.0123(7) 0.0144(7) 0.0110(7) 0.0015(5) 0.0027(5) 0.0006(5)
C3 0.0114(7) 0.0143(7) 0.0117(7) -0.0003(5) 0.0008(5) -0.0003(5)
C4 0.0098(6) 0.0151(7) 0.0094(7) 0.0004(5) 0.0013(5) 0.0006(5)
C5 0.0125(7) 0.0144(7) 0.0115(7) 0.0005(5) 0.0017(5) 0.0007(5)
C6 0.0099(7) 0.0144(7) 0.0131(7) 0.0003(5) -0.0007(5) 0.0007(5)
C7 0.0167(7) 0.0170(7) 0.0147(8) 0.0016(6) 0.0009(6) -0.0010(6)
C8 0.0213(8) 0.0148(7) 0.0202(8) 0.0049(6) -0.0021(6) -0.0018(6)
C9 0.0189(8) 0.0126(7) 0.0258(9) 0.0004(6) -0.0021(7) 0.0015(6)
C10 0.0156(7) 0.0151(7) 0.0192(8) -0.0028(6) -0.0005(6) 0.0007(6)
C11 0.0121(7) 0.0108(6) 0.0126(7) -0.0002(5) -0.0010(5) 0.0002(5)
C12 0.0137(7) 0.0186(7) 0.0134(7) 0.0011(6) 0.0026(6) 0.0015(6)
C13 0.0115(7) 0.0202(8) 0.0183(8) 0.0010(6) 0.0023(6) 0.0003(6)
C14 0.0115(7) 0.0192(7) 0.0174(8) -0.0005(6) -0.0013(6) 0.0009(6)
C15 0.0134(7) 0.0182(7) 0.0129(7) 0.0003(6) -0.0011(6) 0.0001(6)
C16 0.0159(8) 0.0190(8) 0.0239(9) -0.0023(7) -0.0034(6) -0.0001(6)
C17 0.0145(8) 0.0193(8) 0.0274(9) -0.0038(7) 0.0005(7) 0.0008(6)
C18 0.0205(9) 0.0449(12) 0.0162(9) 0.0094(8) -0.0021(7) -0.0048(8)
C19 0.0243(9) 0.0276(9) 0.0288(10) -0.0075(8) 0.0076(8) 0.0062(7)
C20 0.0320(10) 0.0169(8) 0.0227(9) 0.0029(7) -0.0032(7) 0.0022(7)
C21 0.0253(9) 0.0165(8) 0.0430(12) -0.0059(8) -0.0060(8) -0.0008(7)

loop_
_atom_type_symbol
_atom_type_description
_atom_type_scat_dispersion_real
_atom_type_scat_dispersion_imag
_atom_type_scat_source
C C 0.0033 0.0016 'International Tables Vol C Tables 4.2.6.8 and 6.1.1.4'
H H 0.0000 0.0000 'International Tables Vol C Tables 4.2.6.8 and 6.1.1.4'
Cu Cu 0.3201 1.2651 'International Tables Vol C Tables 4.2.6.8 and 6.1.1.4'
I I -0.4742 1.8119 'International Tables Vol C Tables 4.2.6.8 and 6.1.1.4'
N N 0.0061 0.0033 'International Tables Vol C Tables 4.2.6.8 and 6.1.1.4'
P P 0.1023 0.0942 'International Tables Vol C Tables 4.2.6.8 and 6.1.1.4'
Si Si 0.0817 0.0704 'International Tables Vol C Tables 4.2.6.8 and 6.1.1.4'

loop_
_geom_angle_atom_site_label_1
_geom_angle_atom_site_label_2
_geom_angle_atom_site_label_3
_geom_angle
_geom_angle_site_symmetry_1
_geom_angle_site_symmetry_3
_geom_angle_publ_flag
Cu1 I1 Cu1 62.930(8) . 3_655 ?
I1 Cu1 I1 117.072(8) . 3_655 ?
I1 Cu1 Cu1 59.089(8) . 3_655 ?
I1 Cu1 Cu1 57.983(8) 3_655 3_655 ?
N1 Cu1 I1 101.56(4) . . ?
N1 Cu1 I1 118.38(4) . 3_655 ?
N1 Cu1 Cu1 130.46(4) . 3_655 ?
N2 Cu1 I1 100.02(4) 3_655 3_655 ?
N2 Cu1 I1 115.54(4) 3_655 . ?
N2 Cu1 Cu1 125.32(4) 3_655 3_655 ?
N2 Cu1 N1 104.22(5) 3_655 . ?
C1 P1 C5 105.77(8) . . ?
C16 Si1 C1 109.13(8) . . ?
C16 Si1 C17 105.96(8) . . ?
C17 Si1 C1 112.31(8) . . ?
C18 Si1 C1 110.47(8) . . ?
C18 Si1 C16 108.06(9) . . ?
C18 Si1 C17 110.72(10) . . ?
C19 Si2 C5 110.72(8) . . ?
C19 Si2 C20 110.81(10) . . ?
C19 Si2 C21 108.97(10) . . ?
C20 Si2 C5 112.13(8) . . ?
C21 Si2 C5 107.60(8) . . ?
C21 Si2 C20 106.42(10) . . ?
C6 N1 Cu1 125.32(11) . . ?
C10 N1 Cu1 117.34(11) . . ?
C10 N1 C6 117.04(14) . . ?
C11 N2 Cu1 126.88(11) . 3_655 ?
C15 N2 Cu1 115.43(11) . 3_655 ?
C15 N2 C11 117.14(14) . . ?
P1 C1 Si1 114.64(9) . . ?
C2 C1 P1 120.77(12) . . ?
C2 C1 Si1 124.38(12) . . ?
C1 C2 C6 120.31(14) . . ?
C3 C2 C1 124.07(15) . . ?
C3 C2 C6 115.62(14) . . ?
C2 C3 H3 117.7 . . ?
C2 C3 C4 124.59(15) . . ?
C4 C3 H3 117.7 . . ?
C3 C4 C5 124.00(14) . . ?
C3 C4 C11 115.99(14) . . ?
C5 C4 C11 120.00(14) . . ?
P1 C5 Si2 114.92(9) . . ?
C4 C5 P1 120.76(12) . . ?
C4 C5 Si2 124.16(12) . . ?
N1 C6 C2 117.10(14) . . ?
N1 C6 C7 122.41(15) . . ?
C7 C6 C2 120.49(15) . . ?
C6 C7 H7 120.2 . . ?
C8 C7 C6 119.58(16) . . ?
C8 C7 H7 120.2 . . ?
C7 C8 H8 120.8 . . ?
C9 C8 C7 118.33(16) . . ?
C9 C8 H8 120.8 . . ?
C8 C9 H9 120.6 . . ?
C8 C9 C10 118.88(16) . . ?
C10 C9 H9 120.6 . . ?
N1 C10 C9 123.60(16) . . ?
N1 C10 H10 118.2 . . ?
C9 C10 H10 118.2 . . ?
N2 C11 C4 117.95(13) . . ?
N2 C11 C12 122.30(14) . . ?
C12 C11 C4 119.75(14) . . ?
C11 C12 H12 120.2 . . ?
C13 C12 C11 119.51(15) . . ?
C13 C12 H12 120.2 . . ?
C12 C13 H13 120.7 . . ?
C12 C13 C14 118.67(15) . . ?
C14 C13 H13 120.7 . . ?
C13 C14 H14 120.8 . . ?
C13 C14 C15 118.43(16) . . ?
C15 C14 H14 120.8 . . ?
N2 C15 C14 123.88(16) . . ?
N2 C15 H15 118.1 . . ?
C14 C15 H15 118.1 . . ?
Si1 C16 H16A 109.5 . . ?
Si1 C16 H16B 109.5 . . ?
Si1 C16 H16C 109.5 . . ?
H16A C16 H16B 109.5 . . ?
H16A C16 H16C 109.5 . . ?
H16B C16 H16C 109.5 . . ?
Si1 C17 H17A 109.5 . . ?
Si1 C17 H17B 109.5 . . ?
Si1 C17 H17C 109.5 . . ?
H17A C17 H17B 109.5 . . ?
H17A C17 H17C 109.5 . . ?
H17B C17 H17C 109.5 . . ?
Si1 C18 H18A 109.5 . . ?
Si1 C18 H18B 109.5 . . ?
Si1 C18 H18C 109.5 . . ?
H18A C18 H18B 109.5 . . ?
H18A C18 H18C 109.5 . . ?
H18B C18 H18C 109.5 . . ?
Si2 C19 H19A 109.5 . . ?
Si2 C19 H19B 109.5 . . ?
Si2 C19 H19C 109.5 . . ?
H19A C19 H19B 109.5 . . ?
H19A C19 H19C 109.5 . . ?
H19B C19 H19C 109.5 . . ?
Si2 C20 H20A 109.5 . . ?
Si2 C20 H20B 109.5 . . ?
Si2 C20 H20C 109.5 . . ?
H20A C20 H20B 109.5 . . ?
H20A C20 H20C 109.5 . . ?
H20B C20 H20C 109.5 . . ?
Si2 C21 H21A 109.5 . . ?
Si2 C21 H21B 109.5 . . ?
Si2 C21 H21C 109.5 . . ?
H21A C21 H21B 109.5 . . ?
H21A C21 H21C 109.5 . . ?
H21B C21 H21C 109.5 . . ?

loop_
_geom_bond_atom_site_label_1
_geom_bond_atom_site_label_2
_geom_bond_distance
_geom_bond_site_symmetry_2
_geom_bond_publ_flag
I1 Cu1 2.6385(2) . ?
I1 Cu1 2.6699(2) 3_655 ?
Cu1 Cu1 2.7710(4) 3_655 ?
Cu1 N1 2.1445(14) . ?
Cu1 N2 2.1190(14) 3_655 ?
P1 C1 1.7436(16) . ?
P1 C5 1.7445(16) . ?
Si1 C1 1.9047(17) . ?
Si1 C16 1.8723(18) . ?
Si1 C17 1.8738(18) . ?
Si1 C18 1.8636(19) . ?
Si2 C5 1.9048(16) . ?
Si2 C19 1.870(2) . ?
Si2 C20 1.8720(19) . ?
Si2 C21 1.870(2) . ?
N1 C6 1.353(2) . ?
N1 C10 1.350(2) . ?
N2 C11 1.352(2) . ?
N2 C15 1.348(2) . ?
C1 C2 1.404(2) . ?
C2 C3 1.395(2) . ?
C2 C6 1.498(2) . ?
C3 H3 0.9500 . ?
C3 C4 1.397(2) . ?
C4 C5 1.403(2) . ?
C4 C11 1.496(2) . ?
C6 C7 1.393(2) . ?
C7 H7 0.9500 . ?
C7 C8 1.388(2) . ?
C8 H8 0.9500 . ?
C8 C9 1.385(3) . ?
C9 H9 0.9500 . ?
C9 C10 1.387(2) . ?
C10 H10 0.9500 . ?
C11 C12 1.395(2) . ?
C12 H12 0.9500 . ?
C12 C13 1.387(2) . ?
C13 H13 0.9500 . ?
C13 C14 1.387(2) . ?
C14 H14 0.9500 . ?
C14 C15 1.388(2) . ?
C15 H15 0.9500 . ?
C16 H16A 0.9800 . ?
C16 H16B 0.9800 . ?
C16 H16C 0.9800 . ?
C17 H17A 0.9800 . ?
C17 H17B 0.9800 . ?
C17 H17C 0.9800 . ?
C18 H18A 0.9800 . ?
C18 H18B 0.9800 . ?
C18 H18C 0.9800 . ?
C19 H19A 0.9800 . ?
C19 H19B 0.9800 . ?
C19 H19C 0.9800 . ?
C20 H20A 0.9800 . ?
C20 H20B 0.9800 . ?
C20 H20C 0.9800 . ?
C21 H21A 0.9800 . ?
C21 H21B 0.9800 . ?
C21 H21C 0.9800 . ?

loop_
_geom_torsion_atom_site_label_1
_geom_torsion_atom_site_label_2
_geom_torsion_atom_site_label_3
_geom_torsion_atom_site_label_4
_geom_torsion
_geom_torsion_site_symmetry_1
_geom_torsion_site_symmetry_2
_geom_torsion_site_symmetry_3
_geom_torsion_site_symmetry_4
_geom_torsion_publ_flag
Cu1 N1 C6 C2 10.1(2) . . . . ?
Cu1 N1 C6 C7 -170.14(12) . . . . ?
Cu1 N1 C10 C9 174.35(13) . . . . ?
Cu1 N2 C11 C4 -11.4(2) 3_655 . . . ?
Cu1 N2 C11 C12 168.18(12) 3_655 . . . ?
Cu1 N2 C15 C14 -171.28(13) 3_655 . . . ?
P1 C1 C2 C3 -0.4(2) . . . . ?
P1 C1 C2 C6 -179.67(12) . . . . ?
Si1 C1 C2 C3 174.14(13) . . . . ?
Si1 C1 C2 C6 -5.1(2) . . . . ?
N1 C6 C7 C8 -4.0(2) . . . . ?
N2 C11 C12 C13 2.8(2) . . . . ?
C1 P1 C5 Si2 177.48(8) . . . . ?
C1 P1 C5 C4 1.86(15) . . . . ?
C1 C2 C3 C4 0.4(3) . . . . ?
C1 C2 C6 N1 110.71(17) . . . . ?
C1 C2 C6 C7 -69.1(2) . . . . ?
C2 C3 C4 C5 1.0(3) . . . . ?
C2 C3 C4 C11 -179.92(15) . . . . ?
C2 C6 C7 C8 175.84(15) . . . . ?
C3 C2 C6 N1 -68.58(19) . . . . ?
C3 C2 C6 C7 111.61(18) . . . . ?
C3 C4 C5 P1 -2.2(2) . . . . ?
C3 C4 C5 Si2 -177.41(12) . . . . ?
C3 C4 C11 N2 71.16(19) . . . . ?
C3 C4 C11 C12 -108.40(17) . . . . ?
C4 C11 C12 C13 -177.69(15) . . . . ?
C5 P1 C1 Si1 -175.70(8) . . . . ?
C5 P1 C1 C2 -0.62(15) . . . . ?
C5 C4 C11 N2 -109.74(17) . . . . ?
C5 C4 C11 C12 70.7(2) . . . . ?
C6 N1 C10 C9 0.4(2) . . . . ?
C6 C2 C3 C4 179.69(15) . . . . ?
C6 C7 C8 C9 0.8(2) . . . . ?
C7 C8 C9 C10 2.6(3) . . . . ?
C8 C9 C10 N1 -3.3(3) . . . . ?
C10 N1 C6 C2 -176.49(14) . . . . ?
C10 N1 C6 C7 3.3(2) . . . . ?
C11 N2 C15 C14 0.8(2) . . . . ?
C11 C4 C5 P1 178.76(12) . . . . ?
C11 C4 C5 Si2 3.6(2) . . . . ?
C11 C12 C13 C14 -0.5(2) . . . . ?
C12 C13 C14 C15 -1.4(2) . . . . ?
C13 C14 C15 N2 1.3(3) . . . . ?
C15 N2 C11 C4 177.61(14) . . . . ?
C15 N2 C11 C12 -2.8(2) . . . . ?
